data_1562716
loop_
_publ_author_name
'Chi, Ying-Nan'
'Cui, Feng-Yun'
'Lin, Zheng-Guo'
'Xu, Yan'
'Ma, Xiao-Yu'
'Shen, Pan-Pan'
'Huang, Kun-Lin'
'Hu, Chang-Wen'

_publ_section_title
;
 Assembly of Cu/Ag-quinoxaline-polyoxotungstate hybrids: Influence of
 Keggin and Wells--Dawson polyanions on the structure
;
_journal_name_full 'Journal of Solid State Chemistry'
_journal_page_first 230
_journal_page_last 239
_journal_paper_doi 10.1016/j.jssc.2012.12.032
_journal_volume 199
_journal_year 2013
_chemical_formula_sum 'C64 H56 Ag8 N16 O84 Si2 W24'
_chemical_formula_weight 7724.79
_space_group_IT_number 2
_space_group_name_Hall '-P 1'
_space_group_name_H-M_alt 'P -1'
_symmetry_cell_setting triclinic
_symmetry_space_group_name_H-M 'P -1'
_atom_sites_solution_hydrogens geom
_atom_sites_solution_primary direct
_atom_sites_solution_secondary difmap
_audit_creation_method SHELXL-97
_cell_angle_alpha 83.498(2)
_cell_angle_beta 74.4660(10)
_cell_angle_gamma 71.5090(10)
_cell_formula_units_Z 1
_cell_length_a 12.3038(13)
_cell_length_b 14.0585(14)
_cell_length_c 19.6629(18)
_cell_measurement_temperature 298(2)
_cell_volume 3106.2(5)
_computing_structure_refinement 'SHELXL-97 (Sheldrick, 1997)'
_computing_structure_solution 'SHELXS-97 (Sheldrick, 1990)'
_diffrn_ambient_temperature 298(2)
_diffrn_measured_fraction_theta_full 0.982
_diffrn_measured_fraction_theta_max 0.982
_diffrn_radiation_monochromator graphite
_diffrn_radiation_source 'fine-focus sealed tube'
_diffrn_radiation_type MoK\a
_diffrn_radiation_wavelength 0.71073
_diffrn_reflns_av_R_equivalents 0.0266
_diffrn_reflns_av_sigmaI/netI 0.0499
_diffrn_reflns_limit_h_max 14
_diffrn_reflns_limit_h_min -12
_diffrn_reflns_limit_k_max 16
_diffrn_reflns_limit_k_min -12
_diffrn_reflns_limit_l_max 23
_diffrn_reflns_limit_l_min -23
_diffrn_reflns_number 16283
_diffrn_reflns_theta_full 25.02
_diffrn_reflns_theta_max 25.02
_diffrn_reflns_theta_min 1.53
_exptl_absorpt_coefficient_mu 23.466
_exptl_absorpt_correction_T_max 0.2025
_exptl_absorpt_correction_T_min 0.0836
_exptl_absorpt_correction_type multi-scan
_exptl_absorpt_process_details sadabs
_exptl_crystal_colour red
_exptl_crystal_density_diffrn 4.130
_exptl_crystal_density_method 'not measured'
_exptl_crystal_description block
_exptl_crystal_F_000 3404
_exptl_crystal_size_max 0.21
_exptl_crystal_size_mid 0.14
_exptl_crystal_size_min 0.10
_refine_diff_density_max 3.217
_refine_diff_density_min -3.147
_refine_diff_density_rms 0.436
_refine_ls_extinction_method none
_refine_ls_goodness_of_fit_ref 1.133
_refine_ls_hydrogen_treatment mixed
_refine_ls_matrix_type full
_refine_ls_number_parameters 931
_refine_ls_number_reflns 10779
_refine_ls_number_restraints 0
_refine_ls_restrained_S_all 1.133
_refine_ls_R_factor_all 0.0843
_refine_ls_R_factor_gt 0.0789
_refine_ls_shift/su_max 0.001
_refine_ls_shift/su_mean 0.000
_refine_ls_structure_factor_coef Fsqd
_refine_ls_weighting_details 'calc w=1/[\s^2^(Fo^2^)+(0.0000P)^2^+599.6995P] where P=(Fo^2^+2Fc^2^)/3'
_refine_ls_weighting_scheme calc
_refine_ls_wR_factor_gt 0.1728
_refine_ls_wR_factor_ref 0.1755
_reflns_number_gt 9900
_reflns_number_total 10779
_reflns_threshold_expression >2sigma(I)
_cod_data_source_file JSSC-2013-199-230.cif
_cod_data_source_block compound-3
_cod_depositor_comments
;
The following automatic conversions were performed:

data item '_symmetry_cell_setting' value 'Triclinic' was changed to
'triclinic' in accordance with the built-in table derived from the
CIF Core dictionary named 'cif_core.dic' version 2.4.5 last updated
on 2014-11-21.

Automatic conversion script
Id: cif_fix_values 8369 2020-08-20 11:38:08Z andrius 
;
_cod_original_sg_symbol_H-M P-1
_cod_database_code 1562716

loop_
_symmetry_equiv_pos_as_xyz
'x, y, z'
'-x, -y, -z'

loop_
_atom_site_label
_atom_site_type_symbol
_atom_site_fract_x
_atom_site_fract_y
_atom_site_fract_z
_atom_site_U_iso_or_equiv
_atom_site_adp_type
_atom_site_occupancy
_atom_site_symmetry_multiplicity
_atom_site_calc_flag
_atom_site_refinement_flags
_atom_site_disorder_assembly
_atom_site_disorder_group
W1 W 0.31579(11) 0.10648(9) 0.66158(6) 0.0240(3) Uani 1 1 d . . .
W2 W 0.60416(10) -0.05516(9) 0.65452(6) 0.0238(3) Uani 1 1 d . . .
W3 W 0.56446(11) 0.18745(9) 0.57391(6) 0.0249(3) Uani 1 1 d . . .
W4 W 0.74579(11) 0.08230(10) 0.41213(7) 0.0294(3) Uani 1 1 d . . .
W5 W 0.45656(11) 0.24381(9) 0.42034(7) 0.0288(3) Uani 1 1 d . . .
W6 W 0.21041(10) 0.16011(9) 0.50733(7) 0.0286(3) Uani 1 1 d . . .
W7 W 1.02951(12) 0.34811(11) 0.15284(7) 0.0365(3) Uani 1 1 d . . .
W8 W 1.09915(11) 0.57690(9) 0.13124(6) 0.0252(3) Uani 1 1 d . . .
W9 W 1.05915(11) 0.73347(9) -0.01914(6) 0.0255(3) Uani 1 1 d . . .
W10 W 0.76547(12) 0.72562(10) 0.00997(7) 0.0362(3) Uani 1 1 d . . .
W11 W 0.70560(11) 0.49267(9) 0.03600(6) 0.0259(3) Uani 1 1 d . . .
W12 W 0.80260(13) 0.57885(10) 0.16529(7) 0.0378(3) Uani 1 1 d . . .
Ag1 Ag 0.5478(3) 0.00239(19) 0.15287(15) 0.0432(6) Uani 1 1 d . . .
Ag2 Ag 0.3969(3) 0.5422(2) 0.1733(2) 0.0564(8) Uani 1 1 d . . .
Ag3 Ag 0.0735(3) 1.16619(17) 0.34113(15) 0.0402(6) Uani 1 1 d . . .
Ag4 Ag 0.0573(5) 0.6716(3) 0.3404(2) 0.1011(17) Uani 1 1 d . . .
N1 N 0.519(2) 0.169(2) 0.1556(15) 0.036(6) Uani 1 1 d . . .
N2 N 0.438(3) 0.375(2) 0.1781(16) 0.042(7) Uani 1 1 d . . .
N3 N 0.420(3) 0.693(2) 0.1689(16) 0.039(7) Uani 1 1 d . . .
N4 N 0.475(3) 0.876(2) 0.1638(15) 0.037(6) Uani 1 1 d . . .
N5 N 0.114(3) 1.003(2) 0.3296(17) 0.046(8) Uani 1 1 d . . .
N6 N 0.089(3) 0.814(2) 0.3323(19) 0.059(9) Uani 1 1 d . . .
N7 N 0.046(4) 0.524(3) 0.3542(19) 0.068(11) Uani 1 1 d . . .
N8 N 0.059(4) 0.318(2) 0.3603(18) 0.062(10) Uani 1 1 d . . .
O1 O 0.363(4) 0.034(3) 0.553(2) 0.033(10) Uani 0.50 1 d P . .
O2 O 0.498(4) 0.042(3) 0.570(2) 0.032(10) Uani 0.50 1 d P . .
O3 O 0.584(4) -0.083(3) 0.545(2) 0.033(10) Uani 0.50 1 d P . .
O4 O 0.447(4) -0.099(3) 0.517(2) 0.029(9) Uani 0.50 1 d P . .
O5 O 0.442(2) 0.0084(17) 0.6952(13) 0.041(6) Uani 1 1 d . . .
O6 O 0.414(2) 0.1913(17) 0.6334(13) 0.043(6) Uani 1 1 d . . .
O7 O 0.628(2) 0.0700(18) 0.6262(13) 0.045(6) Uani 1 1 d . . .
O8 O 0.565(2) -0.1712(18) 0.6473(13) 0.043(6) Uani 1 1 d . . .
O9 O 0.747(2) -0.1109(18) 0.5861(13) 0.046(6) Uani 1 1 d . . .
O10 O 0.699(2) 0.1406(19) 0.5021(13) 0.049(6) Uani 1 1 d . . .
O11 O 0.487(2) 0.2658(19) 0.5070(13) 0.048(6) Uani 1 1 d . . .
O12 O 0.621(2) 0.189(2) 0.3868(13) 0.050(7) Uani 1 1 d . . .
O13 O 0.740(2) 0.0024(18) 0.3443(13) 0.047(6) Uani 1 1 d . . .
O14 O 0.297(2) 0.2515(19) 0.4694(13) 0.048(6) Uani 1 1 d . . .
O15 O 0.223(2) 0.1773(18) 0.5980(12) 0.043(6) Uani 1 1 d . . .
O16 O 0.192(2) 0.0331(18) 0.5386(14) 0.047(6) Uani 1 1 d . . .
O17 O 0.230(2) 0.1575(18) 0.7372(12) 0.047(6) Uani 1 1 d . . .
O18 O 0.658(2) -0.083(2) 0.7269(12) 0.045(6) Uani 1 1 d . . .
O19 O 0.594(2) 0.2736(18) 0.6082(14) 0.050(6) Uani 1 1 d . . .
O20 O 0.8605(19) 0.1253(17) 0.3712(12) 0.035(5) Uani 1 1 d . . .
O21 O 0.430(2) 0.3600(17) 0.3831(13) 0.048(6) Uani 1 1 d . . .
O22 O 0.069(2) 0.2395(17) 0.5114(12) 0.042(6) Uani 1 1 d . . .
O23 O 1.036(4) 0.380(3) 0.028(2) 0.036(10) Uani 0.50 1 d P . .
O24 O 0.994(4) 0.505(3) 0.086(2) 0.035(10) Uani 0.50 1 d P . .
O25 O 1.085(4) 0.554(3) 0.014(2) 0.033(10) Uani 0.50 1 d P . .
O26 O 0.861(4) 0.556(3) 0.038(2) 0.039(11) Uani 0.50 1 d P . .
O27 O 1.105(2) 0.4432(19) 0.1664(14) 0.052(7) Uani 1 1 d . . .
O28 O 0.887(2) 0.4442(18) 0.1926(14) 0.048(6) Uani 1 1 d . . .
O29 O 1.175(2) 0.285(2) 0.0887(13) 0.052(7) Uani 1 1 d . . .
O30 O 1.071(2) 0.6972(18) 0.0760(12) 0.043(6) Uani 1 1 d . . .
O31 O 0.933(2) 0.6167(19) 0.1736(14) 0.050(6) Uani 1 1 d . . .
O32 O 0.893(2) 0.776(2) 0.0105(13) 0.051(6) Uani 1 1 d . . .
O33 O 1.212(2) 0.6438(18) -0.0480(12) 0.042(6) Uani 1 1 d . . .
O34 O 1.039(2) 0.727(2) -0.1113(13) 0.049(6) Uani 1 1 d . . .
O35 O 0.689(2) 0.6303(18) 0.0095(13) 0.046(6) Uani 1 1 d . . .
O36 O 0.759(2) 0.6950(18) 0.1084(12) 0.044(6) Uani 1 1 d . . .
O37 O 0.710(2) 0.5198(18) 0.1273(13) 0.046(6) Uani 1 1 d . . .
O38 O 0.757(2) 0.4718(17) -0.0641(12) 0.042(6) Uani 1 1 d . . .
O39 O 1.045(2) 0.2741(17) 0.2254(12) 0.038(5) Uani 1 1 d . . .
O40 O 1.153(2) 0.6102(18) 0.1937(11) 0.044(6) Uani 1 1 d . . .
O41 O 1.086(2) 0.8452(17) -0.0266(13) 0.048(7) Uani 1 1 d . . .
O42 O 0.655(2) 0.8336(17) 0.0145(13) 0.043(6) Uani 1 1 d . . .
O43 O 0.568(2) 0.488(2) 0.0527(14) 0.051(7) Uani 1 1 d . . .
O44 O 0.706(2) 0.6121(19) 0.2432(12) 0.044(6) Uani 1 1 d . . .
O45 O 0.766(2) -0.0784(19) 0.1259(14) 0.052(7) Uani 1 1 d . . .
H45C H 0.7696 -0.1057 0.1664 0.063 Uiso 1 1 d R . .
H45D H 0.8031 -0.1225 0.0949 0.063 Uiso 1 1 d R . .
O46 O 0.659(3) 0.435(2) 0.6644(19) 0.081(10) Uani 1 1 d . . .
H46C H 0.6374 0.3936 0.6465 0.097 Uiso 1 1 d R . .
H46D H 0.6298 0.4935 0.6482 0.097 Uiso 1 1 d R . .
Si1 Si 0.5000 0.0000 0.5000 0.025(2) Uani 1 2 d S . .
Si2 Si 1.0000 0.5000 0.0000 0.028(3) Uani 1 2 d S . .
C1 C 0.421(3) 0.225(3) 0.1419(19) 0.040(8) Uani 1 1 d . . .
H1 H 0.3753 0.1961 0.1250 0.048 Uiso 1 1 calc R . .
C2 C 0.382(3) 0.327(2) 0.1518(19) 0.038(8) Uani 1 1 d . . .
H2 H 0.3129 0.3646 0.1393 0.046 Uiso 1 1 calc R . .
C3 C 0.544(3) 0.316(2) 0.1953(18) 0.036(8) Uani 1 1 d . . .
C4 C 0.583(3) 0.210(3) 0.1817(19) 0.039(8) Uani 1 1 d . . .
C5 C 0.692(3) 0.154(3) 0.1955(19) 0.041(8) Uani 1 1 d . . .
H5 H 0.7217 0.0856 0.1864 0.049 Uiso 1 1 calc R . .
C6 C 0.752(3) 0.197(3) 0.2212(18) 0.040(8) Uani 1 1 d . . .
H6 H 0.8256 0.1594 0.2276 0.048 Uiso 1 1 calc R . .
C7 C 0.709(3) 0.298(3) 0.2392(19) 0.042(8) Uani 1 1 d . . .
H7 H 0.7498 0.3240 0.2617 0.051 Uiso 1 1 calc R . .
C8 C 0.609(3) 0.356(3) 0.2242(19) 0.041(8) Uani 1 1 d . . .
H8 H 0.5834 0.4238 0.2335 0.049 Uiso 1 1 calc R . .
C9 C 0.462(3) 0.716(3) 0.215(2) 0.042(8) Uani 1 1 d . . .
H9 H 0.4734 0.6703 0.2529 0.050 Uiso 1 1 calc R . .
C10 C 0.494(3) 0.805(3) 0.2132(19) 0.042(8) Uani 1 1 d . . .
H10 H 0.5297 0.8134 0.2474 0.050 Uiso 1 1 calc R . .
C11 C 0.417(3) 0.861(2) 0.1169(18) 0.036(8) Uani 1 1 d . . .
C12 C 0.394(3) 0.765(2) 0.1173(19) 0.039(8) Uani 1 1 d . . .
C13 C 0.351(3) 0.747(3) 0.064(2) 0.042(8) Uani 1 1 d . . .
H13 H 0.3375 0.6853 0.0631 0.050 Uiso 1 1 calc R . .
C14 C 0.328(3) 0.816(3) 0.013(2) 0.046(9) Uani 1 1 d . . .
H14 H 0.3056 0.7996 -0.0246 0.055 Uiso 1 1 calc R . .
C15 C 0.336(3) 0.911(3) 0.016(2) 0.048(9) Uani 1 1 d . . .
H15 H 0.3062 0.9614 -0.0147 0.058 Uiso 1 1 calc R . .
C16 C 0.386(3) 0.933(3) 0.0634(19) 0.044(9) Uani 1 1 d . . .
H16 H 0.4006 0.9943 0.0608 0.053 Uiso 1 1 calc R . .
C17 C 0.123(4) 0.948(3) 0.386(2) 0.049(10) Uani 1 1 d . . .
H17 H 0.1354 0.9690 0.4258 0.059 Uiso 1 1 calc R . .
C18 C 0.113(4) 0.846(3) 0.381(2) 0.058(11) Uani 1 1 d . . .
H18 H 0.1257 0.8011 0.4191 0.070 Uiso 1 1 calc R . .
C19 C 0.082(4) 0.878(3) 0.273(2) 0.058(11) Uani 1 1 d . . .
C20 C 0.100(4) 0.973(3) 0.269(2) 0.050(10) Uani 1 1 d . . .
C21 C 0.091(4) 1.035(3) 0.210(2) 0.053(10) Uani 1 1 d . . .
H21 H 0.1035 1.0971 0.2086 0.064 Uiso 1 1 calc R . .
C22 C 0.065(4) 1.005(3) 0.154(2) 0.057(11) Uani 1 1 d . . .
H22 H 0.0592 1.0471 0.1141 0.068 Uiso 1 1 calc R . .
C23 C 0.048(4) 0.908(3) 0.158(2) 0.055(10) Uani 1 1 d . . .
H23 H 0.0365 0.8863 0.1186 0.066 Uiso 1 1 calc R . .
C24 C 0.047(4) 0.848(3) 0.216(2) 0.062(12) Uani 1 1 d . . .
H24 H 0.0261 0.7898 0.2190 0.074 Uiso 1 1 calc R . .
C25 C 0.148(5) 0.451(3) 0.335(2) 0.070(14) Uani 1 1 d . . .
H25 H 0.2181 0.4676 0.3187 0.084 Uiso 1 1 calc R . .
C26 C 0.153(5) 0.348(3) 0.340(2) 0.062(12) Uani 1 1 d . . .
H26 H 0.2262 0.2998 0.3289 0.075 Uiso 1 1 calc R . .
C27 C -0.045(5) 0.393(3) 0.380(2) 0.065(13) Uani 1 1 d . . .
C28 C -0.060(5) 0.491(3) 0.377(2) 0.072(14) Uani 1 1 d . . .
C29 C -0.163(5) 0.565(3) 0.390(3) 0.076(15) Uani 1 1 d . . .
H29 H -0.1624 0.6317 0.3821 0.091 Uiso 1 1 calc R . .
C30 C -0.273(6) 0.545(3) 0.415(3) 0.080(16) Uani 1 1 d . . .
H30 H -0.3452 0.5942 0.4272 0.096 Uiso 1 1 calc R . .
C31 C -0.261(5) 0.438(3) 0.421(3) 0.076(15) Uani 1 1 d . . .
H31 H -0.3284 0.4183 0.4373 0.091 Uiso 1 1 calc R . .
C32 C -0.149(5) 0.364(3) 0.403(2) 0.067(13) Uani 1 1 d . . .
H32 H -0.1451 0.2965 0.4067 0.081 Uiso 1 1 calc R . .

loop_
_atom_site_aniso_label
_atom_site_aniso_U_11
_atom_site_aniso_U_22
_atom_site_aniso_U_33
_atom_site_aniso_U_23
_atom_site_aniso_U_13
_atom_site_aniso_U_12
W1 0.0320(6) 0.0230(6) 0.0158(5) -0.0020(4) -0.0049(5) -0.0070(5)
W2 0.0258(6) 0.0321(6) 0.0171(5) 0.0018(5) -0.0091(5) -0.0114(5)
W3 0.0284(6) 0.0241(6) 0.0273(6) -0.0062(5) -0.0106(5) -0.0100(5)
W4 0.0236(6) 0.0388(7) 0.0314(7) 0.0133(5) -0.0092(5) -0.0198(5)
W5 0.0332(7) 0.0167(6) 0.0294(6) 0.0070(5) -0.0008(5) -0.0061(5)
W6 0.0196(6) 0.0223(6) 0.0455(7) -0.0046(5) -0.0126(5) -0.0033(5)
W7 0.0306(7) 0.0464(8) 0.0257(6) 0.0212(6) -0.0096(5) -0.0078(6)
W8 0.0291(6) 0.0220(6) 0.0304(6) -0.0004(5) -0.0137(5) -0.0106(5)
W9 0.0313(6) 0.0283(6) 0.0248(6) -0.0004(5) -0.0115(5) -0.0160(5)
W10 0.0402(8) 0.0300(7) 0.0306(7) -0.0071(5) -0.0176(6) 0.0094(6)
W11 0.0292(6) 0.0292(6) 0.0262(6) 0.0036(5) -0.0115(5) -0.0156(5)
W12 0.0500(8) 0.0274(7) 0.0225(6) -0.0018(5) 0.0090(6) -0.0076(6)
Ag1 0.0607(18) 0.0308(13) 0.0461(15) -0.0012(11) -0.0130(13) -0.0249(13)
Ag2 0.0514(17) 0.0237(13) 0.091(2) -0.0013(14) -0.0041(16) -0.0180(12)
Ag3 0.0573(17) 0.0188(11) 0.0531(16) 0.0000(11) -0.0240(13) -0.0149(11)
Ag4 0.171(5) 0.041(2) 0.097(3) -0.008(2) 0.000(3) -0.064(3)
N1 0.043(16) 0.030(14) 0.045(16) 0.001(12) -0.018(14) -0.018(13)
N2 0.045(17) 0.031(15) 0.054(18) 0.003(13) -0.010(14) -0.020(13)
N3 0.046(17) 0.030(15) 0.049(17) 0.001(13) -0.012(14) -0.020(13)
N4 0.047(17) 0.030(15) 0.043(16) -0.004(12) -0.017(14) -0.016(13)
N5 0.07(2) 0.024(14) 0.055(19) 0.000(14) -0.024(17) -0.028(15)
N6 0.09(3) 0.027(16) 0.06(2) 0.000(16) -0.01(2) -0.031(17)
N7 0.12(3) 0.034(19) 0.06(2) -0.005(17) -0.01(2) -0.04(2)
N8 0.11(3) 0.036(19) 0.05(2) -0.005(16) -0.02(2) -0.04(2)
O1 0.04(2) 0.03(2) 0.04(2) 0.001(19) -0.01(2) -0.010(19)
O2 0.03(2) 0.03(2) 0.03(2) 0.000(19) -0.010(19) -0.011(19)
O3 0.03(2) 0.03(2) 0.03(2) 0.000(19) -0.009(19) -0.01(2)
O4 0.03(2) 0.03(2) 0.03(2) -0.003(18) -0.016(19) -0.012(18)
O5 0.036(13) 0.035(13) 0.045(14) 0.008(11) -0.004(11) -0.010(10)
O6 0.038(13) 0.037(13) 0.045(14) 0.010(11) -0.005(11) -0.007(11)
O7 0.041(14) 0.039(14) 0.045(14) 0.005(11) -0.003(11) -0.004(11)
O8 0.043(14) 0.040(14) 0.045(14) -0.011(11) 0.003(11) -0.018(11)
O9 0.047(15) 0.041(14) 0.045(14) -0.006(11) 0.005(12) -0.018(12)
O10 0.044(15) 0.052(16) 0.038(14) -0.001(12) -0.010(11) 0.004(12)
O11 0.042(14) 0.051(16) 0.037(13) 0.002(11) -0.009(11) 0.003(12)
O12 0.047(15) 0.051(16) 0.041(14) 0.002(12) -0.010(12) -0.001(12)
O13 0.058(16) 0.041(14) 0.050(15) 0.003(12) -0.025(13) -0.018(12)
O14 0.051(16) 0.044(15) 0.049(15) -0.008(12) -0.005(12) -0.018(12)
O15 0.050(15) 0.041(14) 0.042(14) 0.005(11) -0.022(12) -0.012(12)
O16 0.054(16) 0.036(14) 0.054(16) 0.003(12) -0.016(13) -0.014(12)
O17 0.041(14) 0.045(14) 0.034(13) 0.003(11) 0.013(11) -0.002(11)
O18 0.040(14) 0.066(17) 0.028(12) 0.016(11) -0.018(10) -0.012(12)
O19 0.049(15) 0.032(13) 0.061(17) -0.006(12) -0.017(13) 0.001(11)
O20 0.034(12) 0.048(14) 0.040(13) -0.002(11) -0.013(10) -0.030(11)
O21 0.065(17) 0.029(13) 0.044(14) 0.001(11) -0.008(13) -0.011(12)
O22 0.056(15) 0.037(13) 0.040(13) -0.008(11) -0.021(12) -0.015(11)
O23 0.04(3) 0.04(3) 0.04(2) 0.00(2) -0.01(2) -0.02(2)
O24 0.04(3) 0.03(2) 0.03(2) 0.001(19) -0.01(2) -0.02(2)
O25 0.04(3) 0.03(2) 0.03(2) -0.002(19) -0.01(2) -0.01(2)
O26 0.04(3) 0.04(3) 0.04(2) 0.00(2) -0.01(2) -0.01(2)
O27 0.049(16) 0.040(14) 0.057(16) 0.007(12) 0.000(13) -0.012(12)
O28 0.047(15) 0.038(14) 0.054(16) 0.003(12) -0.006(12) -0.013(12)
O29 0.045(15) 0.064(18) 0.045(15) -0.005(13) -0.011(12) -0.010(13)
O30 0.048(15) 0.042(14) 0.034(13) 0.004(11) -0.011(11) -0.009(11)
O31 0.046(15) 0.040(14) 0.055(16) 0.006(12) -0.004(12) -0.010(12)
O32 0.049(15) 0.056(16) 0.041(14) -0.004(12) -0.008(12) -0.009(13)
O33 0.043(14) 0.044(14) 0.031(12) 0.001(10) -0.011(11) -0.003(11)
O34 0.045(15) 0.063(17) 0.036(13) -0.012(12) -0.012(11) -0.006(13)
O35 0.060(16) 0.034(13) 0.042(14) 0.002(11) -0.010(12) -0.014(12)
O36 0.057(16) 0.037(13) 0.039(13) -0.002(11) -0.014(12) -0.014(12)
O37 0.058(16) 0.036(13) 0.042(14) 0.001(11) -0.013(12) -0.010(12)
O38 0.049(14) 0.030(12) 0.032(12) 0.009(10) -0.007(11) 0.002(11)
O39 0.050(14) 0.037(13) 0.036(12) 0.020(10) -0.018(11) -0.025(11)
O40 0.065(17) 0.049(15) 0.023(11) -0.014(10) -0.027(11) -0.004(12)
O41 0.059(16) 0.031(13) 0.044(14) 0.005(11) 0.011(12) -0.021(12)
O42 0.044(14) 0.034(13) 0.049(14) -0.002(11) -0.017(12) -0.004(11)
O43 0.029(13) 0.057(16) 0.052(15) 0.023(13) -0.006(11) -0.003(11)
O44 0.049(15) 0.052(15) 0.037(13) -0.010(11) -0.007(11) -0.021(12)
O45 0.065(18) 0.040(15) 0.042(14) 0.004(12) -0.006(13) -0.013(13)
O46 0.09(2) 0.06(2) 0.10(3) 0.004(19) -0.04(2) -0.026(18)
Si1 0.029(6) 0.027(6) 0.028(6) 0.001(5) -0.016(5) -0.013(5)
Si2 0.035(7) 0.028(6) 0.028(6) 0.003(5) -0.011(5) -0.016(5)
C1 0.04(2) 0.034(18) 0.05(2) 0.005(15) -0.019(17) -0.017(16)
C2 0.038(19) 0.029(17) 0.06(2) 0.006(15) -0.015(16) -0.024(15)
C3 0.041(19) 0.028(17) 0.05(2) 0.001(15) -0.015(16) -0.019(15)
C4 0.04(2) 0.034(18) 0.04(2) 0.003(15) -0.016(16) -0.017(16)
C5 0.05(2) 0.034(18) 0.05(2) 0.000(16) -0.014(17) -0.018(16)
C6 0.04(2) 0.038(19) 0.04(2) 0.006(16) -0.017(16) -0.017(16)
C7 0.05(2) 0.04(2) 0.04(2) 0.003(16) -0.012(17) -0.018(17)
C8 0.05(2) 0.033(18) 0.05(2) 0.002(16) -0.011(17) -0.020(16)
C9 0.05(2) 0.030(18) 0.05(2) -0.001(15) -0.011(17) -0.016(16)
C10 0.05(2) 0.035(19) 0.04(2) -0.004(16) -0.015(17) -0.013(16)
C11 0.041(19) 0.032(17) 0.05(2) -0.004(15) -0.018(16) -0.019(15)
C12 0.05(2) 0.030(17) 0.05(2) -0.003(15) -0.014(17) -0.019(15)
C13 0.05(2) 0.033(18) 0.05(2) 0.000(16) -0.013(17) -0.024(16)
C14 0.05(2) 0.04(2) 0.05(2) 0.001(17) -0.016(18) -0.019(18)
C15 0.05(2) 0.04(2) 0.05(2) 0.004(17) -0.012(19) -0.014(18)
C16 0.05(2) 0.034(19) 0.05(2) 0.003(16) -0.014(18) -0.015(17)
C17 0.07(3) 0.026(18) 0.06(2) 0.001(17) -0.02(2) -0.025(18)
C18 0.09(3) 0.03(2) 0.07(3) -0.001(18) -0.02(2) -0.03(2)
C19 0.09(3) 0.03(2) 0.06(3) -0.005(18) -0.02(2) -0.03(2)
C20 0.08(3) 0.026(18) 0.06(2) -0.004(17) -0.02(2) -0.026(19)
C21 0.08(3) 0.029(19) 0.06(2) 0.000(17) -0.02(2) -0.024(19)
C22 0.08(3) 0.04(2) 0.06(3) 0.000(18) -0.02(2) -0.02(2)
C23 0.08(3) 0.03(2) 0.06(3) -0.007(18) -0.02(2) -0.02(2)
C24 0.09(3) 0.03(2) 0.07(3) -0.004(19) -0.02(2) -0.03(2)
C25 0.12(4) 0.04(2) 0.06(3) 0.00(2) -0.01(3) -0.04(3)
C26 0.10(4) 0.04(2) 0.05(3) -0.002(18) -0.01(2) -0.03(2)
C27 0.11(4) 0.03(2) 0.06(3) -0.006(19) -0.01(3) -0.04(3)
C28 0.12(4) 0.03(2) 0.07(3) -0.01(2) -0.01(3) -0.04(3)
C29 0.12(5) 0.04(2) 0.07(3) 0.00(2) -0.01(3) -0.04(3)
C30 0.12(5) 0.04(3) 0.07(3) 0.00(2) -0.01(3) -0.03(3)
C31 0.11(4) 0.05(3) 0.07(3) -0.01(2) -0.01(3) -0.03(3)
C32 0.11(4) 0.04(2) 0.06(3) -0.01(2) -0.01(3) -0.04(3)

loop_
_atom_type_symbol
_atom_type_description
_atom_type_scat_dispersion_real
_atom_type_scat_dispersion_imag
_atom_type_scat_source
C C 0.0033 0.0016 'International Tables Vol C Tables 4.2.6.8 and 6.1.1.4'
H H 0.0000 0.0000 'International Tables Vol C Tables 4.2.6.8 and 6.1.1.4'
N N 0.0061 0.0033 'International Tables Vol C Tables 4.2.6.8 and 6.1.1.4'
O O 0.0106 0.0060 'International Tables Vol C Tables 4.2.6.8 and 6.1.1.4'
W W -0.8490 6.8722 'International Tables Vol C Tables 4.2.6.8 and 6.1.1.4'
Si Si 0.0817 0.0704 'International Tables Vol C Tables 4.2.6.8 and 6.1.1.4'
Ag Ag -0.8971 1.1015 'International Tables Vol C Tables 4.2.6.8 and 6.1.1.4'

loop_
_geom_angle_atom_site_label_1
_geom_angle_atom_site_label_2
_geom_angle_atom_site_label_3
_geom_angle
_geom_angle_site_symmetry_1
_geom_angle_site_symmetry_3
O17 W1 O6 100.6(12) . .
O17 W1 O13 102.6(12) . 2_656
O6 W1 O13 156.7(11) . 2_656
O17 W1 O15 100.2(12) . .
O6 W1 O15 90.3(10) . .
O13 W1 O15 86.5(10) 2_656 .
O17 W1 O5 100.5(11) . .
O6 W1 O5 88.8(10) . .
O13 W1 O5 86.2(10) 2_656 .
O15 W1 O5 159.1(10) . .
O17 W1 O1 157.2(14) . .
O6 W1 O1 96.4(13) . .
O13 W1 O1 61.5(13) 2_656 .
O15 W1 O1 64.5(13) . .
O5 W1 O1 94.9(13) . .
O17 W1 O2 158.4(14) . .
O6 W1 O2 64.3(12) . .
O13 W1 O2 93.0(13) 2_656 .
O15 W1 O2 95.5(12) . .
O5 W1 O2 65.4(12) . .
O1 W1 O2 44.4(14) . .
O18 W2 O8 101.7(12) . .
O18 W2 O7 101.4(12) . .
O8 W2 O7 156.6(11) . .
O18 W2 O5 100.9(11) . .
O8 W2 O5 88.6(10) . .
O7 W2 O5 90.4(10) . .
O18 W2 O9 98.4(12) . .
O8 W2 O9 86.7(10) . .
O7 W2 O9 86.7(10) . .
O5 W2 O9 160.7(11) . .
O18 W2 O3 156.4(14) . .
O8 W2 O3 63.5(13) . .
O7 W2 O3 93.5(13) . .
O5 W2 O3 97.1(13) . .
O9 W2 O3 64.1(13) . .
O18 W2 O2 159.5(14) . .
O8 W2 O2 94.4(13) . .
O7 W2 O2 64.0(13) . .
O5 W2 O2 66.6(12) . .
O9 W2 O2 95.1(13) . .
O3 W2 O2 43.9(14) . .
O19 W3 O10 102.7(13) . .
O19 W3 O11 100.2(12) . .
O10 W3 O11 89.5(10) . .
O19 W3 O6 101.0(12) . .
O10 W3 O6 156.3(12) . .
O11 W3 O6 88.1(10) . .
O19 W3 O7 102.2(12) . .
O10 W3 O7 86.0(10) . .
O11 W3 O7 157.7(12) . .
O6 W3 O7 87.3(10) . .
O19 W3 O4 156.5(14) . 2_656
O10 W3 O4 61.6(13) . 2_656
O11 W3 O4 64.5(13) . 2_656
O6 W3 O4 96.3(13) . 2_656
O7 W3 O4 94.3(13) . 2_656
O19 W3 O2 158.3(14) . .
O10 W3 O2 92.4(13) . .
O11 W3 O2 95.4(13) . .
O6 W3 O2 64.3(13) . .
O7 W3 O2 63.1(13) . .
O4 W3 O2 45.1(14) 2_656 .
O20 W4 O16 105.8(11) . 2_656
O20 W4 O13 102.8(11) . .
O16 W4 O13 88.8(11) 2_656 .
O20 W4 O10 101.5(11) . .
O16 W4 O10 83.2(11) 2_656 .
O13 W4 O10 155.6(12) . .
O20 W4 O12 99.1(11) . .
O16 W4 O12 154.7(11) 2_656 .
O13 W4 O12 90.2(11) . .
O10 W4 O12 87.5(10) . .
O20 W4 O4 154.0(12) . 2_656
O16 W4 O4 91.5(13) 2_656 2_656
O13 W4 O4 96.7(12) . 2_656
O10 W4 O4 60.7(12) . 2_656
O12 W4 O4 63.5(13) . 2_656
O20 W4 O1 157.7(13) . 2_656
O16 W4 O1 61.8(13) 2_656 2_656
O13 W4 O1 60.8(13) . 2_656
O10 W4 O1 95.4(14) . 2_656
O12 W4 O1 96.0(13) . 2_656
O4 W4 O1 48.2(14) 2_656 2_656
O21 W5 O12 102.6(12) . .
O21 W5 O8 101.6(12) . 2_656
O12 W5 O8 89.3(11) . 2_656
O21 W5 O14 98.1(12) . .
O12 W5 O14 159.2(11) . .
O8 W5 O14 85.7(10) 2_656 .
O21 W5 O11 101.3(12) . .
O12 W5 O11 87.0(11) . .
O8 W5 O11 157.1(11) 2_656 .
O14 W5 O11 89.8(11) . .
O21 W5 O4 157.6(13) . 2_656
O12 W5 O4 63.0(13) . 2_656
O8 W5 O4 95.5(12) 2_656 2_656
O14 W5 O4 97.4(13) . 2_656
O11 W5 O4 62.7(12) . 2_656
O21 W5 O3 154.1(14) . 2_656
O12 W5 O3 95.9(13) . 2_656
O8 W5 O3 60.3(12) 2_656 2_656
O14 W5 O3 64.1(12) . 2_656
O11 W5 O3 97.6(13) . 2_656
O4 W5 O3 48.3(14) 2_656 2_656
O22 W6 O15 99.3(10) . .
O22 W6 O16 105.6(11) . .
O15 W6 O16 88.3(11) . .
O22 W6 O14 99.1(11) . .
O15 W6 O14 90.0(11) . .
O16 W6 O14 155.2(11) . .
O22 W6 O9 101.1(11) . 2_656
O15 W6 O9 159.6(11) . 2_656
O16 W6 O9 85.9(11) . 2_656
O14 W6 O9 87.1(10) . 2_656
O22 W6 O3 156.5(13) . 2_656
O15 W6 O3 98.4(13) . 2_656
O16 W6 O3 90.1(13) . 2_656
O14 W6 O3 65.6(13) . 2_656
O9 W6 O3 62.1(13) 2_656 2_656
O22 W6 O1 155.1(13) . .
O15 W6 O1 62.4(13) . .
O16 W6 O1 59.9(13) . .
O14 W6 O1 97.7(13) . .
O9 W6 O1 98.0(13) 2_656 .
O3 W6 O1 48.4(14) 2_656 .
O39 W7 O28 98.5(11) . .
O39 W7 O34 98.2(11) . 2_765
O28 W7 O34 96.1(11) . 2_765
O39 W7 O29 99.9(12) . .
O28 W7 O29 160.9(11) . .
O34 W7 O29 86.3(11) 2_765 .
O39 W7 O27 99.0(11) . .
O28 W7 O27 85.7(11) . .
O34 W7 O27 162.3(11) 2_765 .
O29 W7 O27 86.4(11) . .
O39 W7 O24 155.4(13) . .
O28 W7 O24 66.2(13) . .
O34 W7 O24 102.5(13) 2_765 .
O29 W7 O24 94.7(13) . .
O27 W7 O24 62.1(13) . .
O39 W7 O23 154.1(13) . .
O28 W7 O23 100.6(13) . .
O34 W7 O23 62.6(13) 2_765 .
O29 W7 O23 63.7(13) . .
O27 W7 O23 99.7(13) . .
O24 W7 O23 50.5(15) . .
O40 W8 O38 98.2(12) . 2_765
O40 W8 O30 100.6(11) . .
O38 W8 O30 88.0(10) 2_765 .
O40 W8 O31 101.6(12) . .
O38 W8 O31 160.1(11) 2_765 .
O30 W8 O31 86.8(10) . .
O40 W8 O27 97.8(12) . .
O38 W8 O27 90.6(10) 2_765 .
O30 W8 O27 161.6(12) . .
O31 W8 O27 88.3(11) . .
O40 W8 O24 158.2(14) . .
O38 W8 O24 96.2(14) 2_765 .
O30 W8 O24 96.2(13) . .
O31 W8 O24 65.3(14) . .
O27 W8 O24 65.7(14) . .
O40 W8 O25 157.2(14) . .
O38 W8 O25 64.0(13) 2_765 .
O30 W8 O25 66.4(12) . .
O31 W8 O25 96.4(13) . .
O27 W8 O25 96.5(13) . .
O24 W8 O25 44.3(15) . .
O41 W9 O32 100.0(12) . .
O41 W9 O33 102.3(12) . .
O32 W9 O33 157.6(11) . .
O41 W9 O34 100.3(12) . .
O32 W9 O34 86.2(11) . .
O33 W9 O34 88.3(10) . .
O41 W9 O30 99.0(12) . .
O32 W9 O30 91.0(11) . .
O33 W9 O30 87.1(10) . .
O34 W9 O30 160.7(11) . .
O41 W9 O23 157.3(15) . 2_765
O32 W9 O23 63.2(14) . 2_765
O33 W9 O23 94.8(14) . 2_765
O34 W9 O23 65.2(14) . 2_765
O30 W9 O23 96.5(13) . 2_765
O41 W9 O25 157.6(14) . .
O32 W9 O25 96.2(13) . .
O33 W9 O25 62.8(13) . .
O34 W9 O25 96.1(13) . .
O30 W9 O25 65.2(12) . .
O23 W9 O25 45.1(15) 2_765 .
O42 W10 O35 102.1(11) . .
O42 W10 O29 100.7(12) . 2_765
O35 W10 O29 89.4(11) . 2_765
O42 W10 O32 100.4(11) . .
O35 W10 O32 157.5(11) . .
O29 W10 O32 87.6(11) 2_765 .
O42 W10 O36 100.7(11) . .
O35 W10 O36 89.6(10) . .
O29 W10 O36 158.3(11) 2_765 .
O32 W10 O36 85.0(11) . .
O42 W10 O26 157.0(14) . .
O35 W10 O26 62.2(14) . .
O29 W10 O26 96.0(14) 2_765 .
O32 W10 O26 96.0(14) . .
O36 W10 O26 64.6(13) . .
O42 W10 O23 155.1(13) . 2_765
O35 W10 O23 97.9(13) . 2_765
O29 W10 O23 64.7(13) 2_765 2_765
O32 W10 O23 60.8(13) . 2_765
O36 W10 O23 94.0(13) . 2_765
O26 W10 O23 47.8(15) . 2_765
O43 W11 O33 100.9(12) . 2_765
O43 W11 O37 100.1(12) . .
O33 W11 O37 90.8(10) 2_765 .
O43 W11 O35 102.6(12) . .
O33 W11 O35 156.1(11) 2_765 .
O37 W11 O35 89.0(10) . .
O43 W11 O38 100.7(12) . .
O33 W11 O38 87.1(9) 2_765 .
O37 W11 O38 159.1(11) . .
O35 W11 O38 84.7(10) . .
O43 W11 O26 157.5(15) . .
O33 W11 O26 96.3(14) 2_765 .
O37 W11 O26 65.1(13) . .
O35 W11 O26 62.2(14) . .
O38 W11 O26 94.5(13) . .
O43 W11 O25 158.1(14) . 2_765
O33 W11 O25 64.4(13) 2_765 2_765
O37 W11 O25 96.4(13) . 2_765
O35 W11 O25 92.0(13) . 2_765
O38 W11 O25 64.0(12) . 2_765
O26 W11 O25 44.4(15) . 2_765
O44 W12 O36 101.8(12) . .
O44 W12 O31 101.9(11) . .
O36 W12 O31 89.7(11) . .
O44 W12 O37 98.2(11) . .
O36 W12 O37 89.0(10) . .
O31 W12 O37 159.7(11) . .
O44 W12 O28 98.4(12) . .
O36 W12 O28 159.8(11) . .
O31 W12 O28 86.2(11) . .
O37 W12 O28 88.0(11) . .
O44 W12 O24 156.1(14) . .
O36 W12 O24 95.7(13) . .
O31 W12 O24 61.7(13) . .
O37 W12 O24 98.2(13) . .
O28 W12 O24 65.0(12) . .
O44 W12 O26 155.1(14) . .
O36 W12 O26 63.8(13) . .
O31 W12 O26 98.3(14) . .
O37 W12 O26 63.1(13) . .
O28 W12 O26 97.2(13) . .
O24 W12 O26 48.6(15) . .
N4 Ag1 N1 149.8(10) 1_545 .
N4 Ag1 O45 104.1(10) 1_545 .
N1 Ag1 O45 106.1(9) . .
N3 Ag2 N2 160.6(11) . .
N8 Ag3 N5 170.4(14) 1_565 .
N7 Ag4 N6 172.2(17) . .
C1 N1 C4 119(3) . .
C1 N1 Ag1 114(2) . .
C4 N1 Ag1 125(2) . .
C2 N2 C3 117(3) . .
C2 N2 Ag2 123(2) . .
C3 N2 Ag2 118(2) . .
C9 N3 C12 117(3) . .
C9 N3 Ag2 120(2) . .
C12 N3 Ag2 124(2) . .
C10 N4 C11 116(3) . .
C10 N4 Ag1 121(2) . 1_565
C11 N4 Ag1 123(2) . 1_565
C17 N5 C20 125(3) . .
C17 N5 Ag3 116(2) . .
C20 N5 Ag3 117(2) . .
C18 N6 C19 116(3) . .
C18 N6 Ag4 121(3) . .
C19 N6 Ag4 122(3) . .
C25 N7 C28 116(3) . .
C25 N7 Ag4 116(3) . .
C28 N7 Ag4 128(3) . .
C26 N8 C27 115(3) . .
C26 N8 Ag3 119(3) . 1_545
C27 N8 Ag3 125(3) . 1_545
Si1 O1 O2 52.4(18) . .
Si1 O1 W1 124(2) . .
O2 O1 W1 72(2) . .
Si1 O1 W4 121(2) . 2_656
O2 O1 W4 134(3) . 2_656
W1 O1 W4 97.7(16) . 2_656
Si1 O1 W6 118(2) . .
O2 O1 W6 131(3) . .
W1 O1 W6 95.7(15) . .
W4 O1 W6 94.8(15) 2_656 .
Si1 O2 O3 59(2) . .
Si1 O2 O1 59(2) . .
O3 O2 O1 96(3) . .
Si1 O2 W2 124(2) . .
O3 O2 W2 64.9(19) . .
O1 O2 W2 128(2) . .
Si1 O2 W3 123(2) . .
O3 O2 W3 129(3) . .
O1 O2 W3 131(3) . .
W2 O2 W3 93.1(14) . .
Si1 O2 W1 123(2) . .
O3 O2 W1 131(3) . .
O1 O2 W1 63.9(19) . .
W2 O2 W1 92.8(14) . .
W3 O2 W1 92.6(14) . .
Si1 O3 O2 53.5(19) . .
Si1 O3 W2 125(2) . .
O2 O3 W2 71(2) . .
Si1 O3 W6 121(2) . 2_656
O2 O3 W6 134(3) . 2_656
W2 O3 W6 97.2(16) . 2_656
Si1 O3 W5 118(2) . 2_656
O2 O3 W5 131(3) . 2_656
W2 O3 W5 95.5(15) . 2_656
W6 O3 W5 93.4(15) 2_656 2_656
Si1 O4 W3 122(2) . 2_656
Si1 O4 W4 121(2) . 2_656
W3 O4 W4 97.0(14) 2_656 2_656
Si1 O4 W5 119(2) . 2_656
W3 O4 W5 95.9(14) 2_656 2_656
W4 O4 W5 95.6(15) 2_656 2_656
W2 O5 W1 134.5(13) . .
W1 O6 W3 138.5(14) . .
W2 O7 W3 139.1(15) . .
W2 O8 W5 140.5(14) . 2_656
W2 O9 W6 136.3(15) . 2_656
W3 O10 W4 139.8(16) . .
W3 O11 W5 136.7(14) . .
W5 O12 W4 137.9(14) . .
W4 O13 W1 139.7(15) . 2_656
W6 O14 W5 136.8(14) . .
W6 O15 W1 137.4(14) . .
W4 O16 W6 142.5(15) 2_656 .
Si2 O23 W9 125(2) . 2_765
Si2 O23 W10 119(2) . 2_765
W9 O23 W10 98.1(17) 2_765 2_765
Si2 O23 W7 117(2) . .
W9 O23 W7 96.6(15) 2_765 .
W10 O23 W7 94.3(16) 2_765 .
Si2 O24 O25 53.8(19) . .
Si2 O24 W8 127(2) . .
O25 O24 W8 73(2) . .
Si2 O24 W7 117(2) . .
O25 O24 W7 133(3) . .
W8 O24 W7 98.3(16) . .
Si2 O24 W12 118(2) . .
O25 O24 W12 133(3) . .
W8 O24 W12 97.3(16) . .
W7 O24 W12 93.4(15) . .
Si2 O25 O24 60(2) . .
Si2 O25 O26 58(2) . 2_765
O24 O25 O26 96(3) . 2_765
Si2 O25 W11 125(2) . 2_765
O24 O25 W11 133(3) . 2_765
O26 O25 W11 67(2) 2_765 2_765
Si2 O25 W8 123(2) . .
O24 O25 W8 62.8(19) . .
O26 O25 W8 131(3) 2_765 .
W11 O25 W8 94.5(15) 2_765 .
Si2 O25 W9 121(2) . .
O24 O25 W9 126(3) . .
O26 O25 W9 132(3) 2_765 .
W11 O25 W9 93.1(15) 2_765 .
W8 O25 W9 92.3(14) . .
Si2 O26 O25 53.9(19) . 2_765
Si2 O26 W11 123(2) . .
O25 O26 W11 69(2) 2_765 .
Si2 O26 W10 122(2) . .
O25 O26 W10 131(3) 2_765 .
W11 O26 W10 96.3(17) . .
Si2 O26 W12 120(2) . .
O25 O26 W12 132(3) 2_765 .
W11 O26 W12 95.5(16) . .
W10 O26 W12 94.6(16) . .
W8 O27 W7 133.8(15) . .
W7 O28 W12 135.3(14) . .
W10 O29 W7 137.3(15) 2_765 .
W8 O30 W9 136.0(14) . .
W12 O31 W8 135.4(15) . .
W9 O32 W10 137.5(15) . .
W9 O33 W11 139.4(14) . 2_765
W7 O34 W9 135.6(15) 2_765 .
W10 O35 W11 138.7(15) . .
W12 O36 W10 136.7(13) . .
W11 O37 W12 136.1(14) . .
W8 O38 W11 137.0(14) 2_765 .
O2 Si1 O2 180.000(6) . 2_656
O2 Si1 O3 68(2) . .
O2 Si1 O3 112(2) 2_656 .
O2 Si1 O3 112(2) . 2_656
O2 Si1 O3 68(2) 2_656 2_656
O3 Si1 O3 180(2) . 2_656
O2 Si1 O1 68(2) . .
O2 Si1 O1 112(2) 2_656 .
O3 Si1 O1 107(2) . .
O3 Si1 O1 73(2) 2_656 .
O2 Si1 O1 112(2) . 2_656
O2 Si1 O1 68(2) 2_656 2_656
O3 Si1 O1 73(2) . 2_656
O3 Si1 O1 107(2) 2_656 2_656
O1 Si1 O1 180(3) . 2_656
O2 Si1 O4 70(2) . 2_656
O2 Si1 O4 110(2) 2_656 2_656
O3 Si1 O4 106(2) . 2_656
O3 Si1 O4 74(2) 2_656 2_656
O1 Si1 O4 109(2) . 2_656
O1 Si1 O4 71(2) 2_656 2_656
O2 Si1 O4 110(2) . .
O2 Si1 O4 70(2) 2_656 .
O3 Si1 O4 74(2) . .
O3 Si1 O4 106(2) 2_656 .
O1 Si1 O4 71(2) . .
O1 Si1 O4 109(2) 2_656 .
O4 Si1 O4 180(2) 2_656 .
O25 Si2 O25 180(3) . 2_765
O25 Si2 O26 112(2) . .
O25 Si2 O26 68(2) 2_765 .
O25 Si2 O26 68(2) . 2_765
O25 Si2 O26 112(2) 2_765 2_765
O26 Si2 O26 180(6) . 2_765
O25 Si2 O23 69(2) . 2_765
O25 Si2 O23 111(2) 2_765 2_765
O26 Si2 O23 71(2) . 2_765
O26 Si2 O23 109(2) 2_765 2_765
O25 Si2 O23 111(2) . .
O25 Si2 O23 69(2) 2_765 .
O26 Si2 O23 109(2) . .
O26 Si2 O23 71(2) 2_765 .
O23 Si2 O23 180(3) 2_765 .
O25 Si2 O24 66(2) . .
O25 Si2 O24 114(2) 2_765 .
O26 Si2 O24 74(2) . .
O26 Si2 O24 106(2) 2_765 .
O23 Si2 O24 104(2) 2_765 .
O23 Si2 O24 76(2) . .
O25 Si2 O24 114(2) . 2_765
O25 Si2 O24 66(2) 2_765 2_765
O26 Si2 O24 106(2) . 2_765
O26 Si2 O24 74(2) 2_765 2_765
O23 Si2 O24 76(2) 2_765 2_765
O23 Si2 O24 104(2) . 2_765
O24 Si2 O24 180(3) . 2_765
N1 C1 C2 121(3) . .
N2 C2 C1 124(3) . .
C8 C3 N2 123(3) . .
C8 C3 C4 120(3) . .
N2 C3 C4 117(3) . .
N1 C4 C5 122(3) . .
N1 C4 C3 122(3) . .
C5 C4 C3 116(3) . .
C6 C5 C4 120(3) . .
C5 C6 C7 122(4) . .
C8 C7 C6 120(3) . .
C7 C8 C3 120(3) . .
N3 C9 C10 125(3) . .
N4 C10 C9 122(3) . .
N4 C11 C16 122(3) . .
N4 C11 C12 120(3) . .
C16 C11 C12 118(3) . .
C13 C12 N3 121(3) . .
C13 C12 C11 119(3) . .
N3 C12 C11 120(3) . .
C14 C13 C12 121(3) . .
C13 C14 C15 121(4) . .
C16 C15 C14 121(4) . .
C15 C16 C11 119(3) . .
N5 C17 C18 113(3) . .
N6 C18 C17 127(4) . .
N6 C19 C20 122(4) . .
N6 C19 C24 119(3) . .
C20 C19 C24 120(4) . .
N5 C20 C21 122(3) . .
N5 C20 C19 117(4) . .
C21 C20 C19 121(4) . .
C22 C21 C20 121(3) . .
C21 C22 C23 118(4) . .
C24 C23 C22 124(4) . .
C23 C24 C19 117(4) . .
N7 C25 C26 122(5) . .
N8 C26 C25 123(5) . .
C28 C27 N8 127(5) . .
C28 C27 C32 116(5) . .
N8 C27 C32 117(4) . .
C27 C28 C29 127(5) . .
C27 C28 N7 117(5) . .
C29 C28 N7 115(4) . .
C28 C29 C30 121(4) . .
C29 C30 C31 113(5) . .
C32 C31 C30 123(5) . .
C27 C32 C31 120(4) . .

loop_
_geom_bond_atom_site_label_1
_geom_bond_atom_site_label_2
_geom_bond_distance
_geom_bond_site_symmetry_2
W1 O17 1.66(2) .
W1 O6 1.89(2) .
W1 O13 1.89(2) 2_656
W1 O15 1.91(2) .
W1 O5 1.93(2) .
W1 O1 2.32(4) .
W1 O2 2.45(4) .
W2 O18 1.68(2) .
W2 O8 1.87(2) .
W2 O7 1.87(2) .
W2 O5 1.90(2) .
W2 O9 1.90(2) .
W2 O3 2.32(4) .
W2 O2 2.42(4) .
W3 O19 1.63(3) .
W3 O10 1.86(2) .
W3 O11 1.88(2) .
W3 O6 1.90(2) .
W3 O7 1.90(2) .
W3 O4 2.35(4) 2_656
W3 O2 2.45(4) .
W4 O20 1.68(2) .
W4 O16 1.85(2) 2_656
W4 O13 1.87(2) .
W4 O10 1.90(2) .
W4 O12 1.91(2) .
W4 O4 2.37(4) 2_656
W4 O1 2.37(4) 2_656
W5 O21 1.68(2) .
W5 O12 1.88(3) .
W5 O8 1.89(2) 2_656
W5 O14 1.92(3) .
W5 O11 1.92(3) .
W5 O4 2.41(4) 2_656
W5 O3 2.45(4) 2_656
W6 O22 1.73(2) .
W6 O15 1.88(2) .
W6 O16 1.88(2) .
W6 O14 1.89(2) .
W6 O9 1.92(2) 2_656
W6 O3 2.40(4) 2_656
W6 O1 2.43(4) .
W7 O39 1.68(2) .
W7 O28 1.87(2) .
W7 O34 1.89(3) 2_765
W7 O29 1.90(3) .
W7 O27 1.93(3) .
W7 O24 2.42(4) .
W7 O23 2.42(4) .
W8 O40 1.71(2) .
W8 O38 1.88(2) 2_765
W8 O30 1.89(2) .
W8 O31 1.91(3) .
W8 O27 1.91(2) .
W8 O24 2.26(4) .
W8 O25 2.43(4) .
W9 O41 1.69(2) .
W9 O32 1.88(3) .
W9 O33 1.88(2) .
W9 O34 1.91(2) .
W9 O30 1.91(2) .
W9 O23 2.30(4) 2_765
W9 O25 2.47(4) .
W10 O42 1.68(2) .
W10 O35 1.87(2) .
W10 O29 1.89(3) 2_765
W10 O32 1.92(3) .
W10 O36 1.92(2) .
W10 O26 2.38(5) .
W10 O23 2.39(5) 2_765
W11 O43 1.66(2) .
W11 O33 1.89(2) 2_765
W11 O37 1.90(2) .
W11 O35 1.91(2) .
W11 O38 1.93(2) .
W11 O26 2.36(5) .
W11 O25 2.40(4) 2_765
W12 O44 1.68(2) .
W12 O36 1.89(2) .
W12 O31 1.89(3) .
W12 O37 1.93(3) .
W12 O28 1.94(2) .
W12 O24 2.43(4) .
W12 O26 2.43(4) .
Ag1 N4 2.20(3) 1_545
Ag1 N1 2.26(3) .
Ag1 O45 2.49(3) .
Ag2 N3 2.21(3) .
Ag2 N2 2.24(3) .
Ag3 N8 2.16(3) 1_565
Ag3 N5 2.21(3) .
Ag4 N7 2.11(3) .
Ag4 N6 2.15(3) .
N1 C1 1.30(4) .
N1 C4 1.33(4) .
N2 C2 1.32(4) .
N2 C3 1.41(4) .
N3 C9 1.27(4) .
N3 C12 1.38(4) .
N4 C10 1.32(4) .
N4 C11 1.38(4) .
N4 Ag1 2.20(3) 1_565
N5 C17 1.29(5) .
N5 C20 1.37(5) .
N6 C18 1.24(5) .
N6 C19 1.39(5) .
N7 C25 1.34(6) .
N7 C28 1.46(6) .
N8 C26 1.29(6) .
N8 C27 1.37(6) .
N8 Ag3 2.16(3) 1_545
O1 Si1 1.67(4) .
O1 O2 1.81(6) .
O1 W4 2.37(4) 2_656
O2 Si1 1.54(4) .
O2 O3 1.78(6) .
O3 Si1 1.64(4) .
O3 W6 2.40(4) 2_656
O3 W5 2.45(4) 2_656
O4 Si1 1.68(4) .
O4 W3 2.35(4) 2_656
O4 W4 2.37(4) 2_656
O4 W5 2.41(4) 2_656
O8 W5 1.89(2) 2_656
O9 W6 1.92(2) 2_656
O13 W1 1.89(2) 2_656
O16 W4 1.85(2) 2_656
O23 Si2 1.68(4) .
O23 W9 2.30(4) 2_765
O23 W10 2.39(5) 2_765
O24 Si2 1.68(4) .
O24 O25 1.77(6) .
O25 Si2 1.57(4) .
O25 O26 1.80(6) 2_765
O25 W11 2.40(4) 2_765
O26 Si2 1.64(5) .
O26 O25 1.80(6) 2_765
O29 W10 1.89(3) 2_765
O33 W11 1.89(2) 2_765
O34 W7 1.89(3) 2_765
O38 W8 1.88(2) 2_765
Si1 O2 1.54(4) 2_656
Si1 O3 1.64(4) 2_656
Si1 O1 1.67(4) 2_656
Si1 O4 1.68(4) 2_656
Si2 O25 1.57(4) 2_765
Si2 O26 1.64(5) 2_765
Si2 O23 1.68(4) 2_765
Si2 O24 1.68(4) 2_765
C1 C2 1.38(5) .
C3 C8 1.36(5) .
C3 C4 1.45(5) .
C4 C5 1.41(5) .
C5 C6 1.31(5) .
C6 C7 1.39(5) .
C7 C8 1.33(5) .
C9 C10 1.42(5) .
C11 C16 1.42(5) .
C11 C12 1.46(4) .
C12 C13 1.38(5) .
C13 C14 1.33(5) .
C14 C15 1.39(5) .
C15 C16 1.35(5) .
C17 C18 1.49(5) .
C19 C20 1.40(5) .
C19 C24 1.45(6) .
C20 C21 1.38(5) .
C21 C22 1.37(6) .
C22 C23 1.44(5) .
C23 C24 1.33(6) .
C25 C26 1.42(5) .
C27 C28 1.33(5) .
C27 C32 1.41(6) .
C28 C29 1.34(7) .
C29 C30 1.42(7) .
C30 C31 1.45(6) .
C31 C32 1.42(7) .
